data_7106295
_publ_author_name 'Kimihiro Komeyama Yuusuke Kouya Yuuki Ohama Ken Takaki'
_publ_contact_author_email kkome@hiroshima-u.ac.jp
_publ_contact_author_name 'Kimihiro Komeyama'
_publ_section_title
;
 Tandem ene-reaction/hydroamination of amino-olefin and -allene compounds
 catalyzed by Bi(OTf)3
;
_journal_coden_Cambridge 0182
_journal_name_full Chem.Commun.
_journal_page_first 5031
_journal_paper_doi 10.1039/c0cc05258b
_journal_volume 47
_journal_year 2011
_chemical_formula_sum 'C19 H27 N O3 S'
_chemical_formula_weight 349.48
_chemical_name_systematic
;
?
;
_space_group_IT_number 2
_symmetry_space_group_name_Hall '-P 1'
_symmetry_space_group_name_H-M 'P -1'
_atom_sites_solution_hydrogens geom
_atom_sites_solution_primary direct
_atom_sites_solution_secondary difmap
_audit_creation_method SHELXL-97
_cell_angle_alpha 75.194(12)
_cell_angle_beta 73.861(12)
_cell_angle_gamma 82.003(13)
_cell_formula_units_Z 2
_cell_length_a 7.673(4)
_cell_length_b 11.669(6)
_cell_length_c 11.687(5)
_cell_measurement_temperature 293(2)
_cell_volume 969.2(8)
_computing_structure_refinement 'SHELXL-97 (Sheldrick, 1997)'
_computing_structure_solution 'SHELXS-97 (Sheldrick, 1990)'
_diffrn_ambient_temperature 293(2)
_diffrn_measured_fraction_theta_full 0.918
_diffrn_measured_fraction_theta_max 0.918
_diffrn_radiation_monochromator graphite
_diffrn_radiation_source 'fine-focus sealed tube'
_diffrn_radiation_type MoK\a
_diffrn_radiation_wavelength 0.71070
_diffrn_reflns_av_R_equivalents 0.0000
_diffrn_reflns_av_sigmaI/netI 0.0533
_diffrn_reflns_limit_h_max 9
_diffrn_reflns_limit_h_min 0
_diffrn_reflns_limit_k_max 15
_diffrn_reflns_limit_k_min -14
_diffrn_reflns_limit_l_max 15
_diffrn_reflns_limit_l_min -14
_diffrn_reflns_number 4069
_diffrn_reflns_theta_full 27.48
_diffrn_reflns_theta_max 27.48
_diffrn_reflns_theta_min 3.62
_exptl_absorpt_coefficient_mu 0.183
_exptl_crystal_density_diffrn 1.198
_exptl_crystal_density_method 'not measured'
_exptl_crystal_F_000 376
_refine_diff_density_max 0.393
_refine_diff_density_min -0.422
_refine_diff_density_rms 0.053
_refine_ls_extinction_method none
_refine_ls_goodness_of_fit_ref 1.002
_refine_ls_hydrogen_treatment mixed
_refine_ls_matrix_type full
_refine_ls_number_parameters 217
_refine_ls_number_reflns 4069
_refine_ls_number_restraints 0
_refine_ls_restrained_S_all 1.002
_refine_ls_R_factor_all 0.0681
_refine_ls_R_factor_gt 0.0594
_refine_ls_shift/su_max 0.000
_refine_ls_shift/su_mean 0.000
_refine_ls_structure_factor_coef Fsqd
_refine_ls_weighting_details 'calc w=1/[\s^2^(Fo^2^)+(0.1178P)^2^+0.0000P] where P=(Fo^2^+2Fc^2^)/3'
_refine_ls_weighting_scheme calc
_refine_ls_wR_factor_gt 0.1746
_refine_ls_wR_factor_ref 0.1841
_reflns_number_gt 3063
_reflns_number_total 4069
_reflns_threshold_expression >2sigma(I)
_cod_data_source_file c0cc05258b.txt
_cod_data_source_block global
_cod_database_code 7106295

loop_
_symmetry_equiv_pos_as_xyz
'x, y, z'
'-x, -y, -z'

loop_
_atom_site_label
_atom_site_type_symbol
_atom_site_fract_x
_atom_site_fract_y
_atom_site_fract_z
_atom_site_U_iso_or_equiv
_atom_site_adp_type
_atom_site_occupancy
_atom_site_symmetry_multiplicity
_atom_site_calc_flag
_atom_site_refinement_flags
_atom_site_disorder_assembly
_atom_site_disorder_group
S1 S 0.53351(7) 0.42674(5) 0.25488(5) 0.0430(2) Uani 1 1 d . . .
O1 O 0.5922(2) 0.51310(14) 0.30148(15) 0.0558(4) Uani 1 1 d . . .
O2 O 0.6613(2) 0.36950(16) 0.16832(15) 0.0624(5) Uani 1 1 d . . .
O3 O 0.5373(3) 0.89710(19) -0.09432(17) 0.0860(7) Uani 1 1 d . . .
N1 N 0.3733(2) 0.49365(15) 0.18918(14) 0.0401(4) Uani 1 1 d . . .
C1 C 0.3041(3) 0.4270(2) 0.1197(2) 0.0528(6) Uani 1 1 d . . .
C2 C 0.1026(4) 0.4336(3) 0.1695(3) 0.0677(7) Uani 1 1 d . . .
C3 C 0.0607(3) 0.5519(2) 0.2077(3) 0.0618(7) Uani 1 1 d . . .
C4 C 0.2173(3) 0.56094(18) 0.26178(18) 0.0414(5) Uani 1 1 d . . .
C5 C 0.2545(3) 0.68688(18) 0.25488(19) 0.0437(5) Uani 1 1 d . . .
C6 C 0.2106(3) 0.73197(19) 0.3547(2) 0.0459(5) Uani 1 1 d . . .
C7 C 0.1319(3) 0.6631(2) 0.4828(2) 0.0544(6) Uani 1 1 d . . .
C8 C 0.2395(4) 0.8578(2) 0.3510(3) 0.0622(6) Uani 1 1 d . . .
C9 C 0.3359(3) 0.7588(2) 0.1263(2) 0.0527(6) Uani 1 1 d . . .
C10 C 0.5360(3) 0.7773(2) 0.1043(2) 0.0557(6) Uani 1 1 d . . .
C11 C 0.6223(4) 0.8515(2) -0.0191(2) 0.0611(6) Uani 1 1 d . . .
C12 C 0.8203(5) 0.8671(3) -0.0432(3) 0.1023(12) Uani 1 1 d . . .
C13 C 0.4365(3) 0.31521(18) 0.38242(18) 0.0406(4) Uani 1 1 d . . .
C14 C 0.3832(3) 0.33931(18) 0.49823(19) 0.0449(5) Uani 1 1 d . . .
C15 C 0.3090(3) 0.2510(2) 0.5984(2) 0.0513(5) Uani 1 1 d . . .
C16 C 0.2870(3) 0.1400(2) 0.5856(2) 0.0526(6) Uani 1 1 d . . .
C17 C 0.3375(4) 0.1188(2) 0.4690(3) 0.0602(6) Uani 1 1 d . . .
C18 C 0.4137(3) 0.2040(2) 0.3670(2) 0.0518(5) Uani 1 1 d . . .
C19 C 0.2130(4) 0.0439(3) 0.6967(3) 0.0799(9) Uani 1 1 d . . .
H1 H 0.3356 0.4630 0.0346 0.064 Uiso 1 1 d . . .
H2 H 0.3562 0.3465 0.1314 0.064 Uiso 1 1 d . . .
H3 H 0.0411 0.4280 0.1109 0.081 Uiso 1 1 d . . .
H4 H 0.0672 0.3673 0.2401 0.081 Uiso 1 1 d . . .
H5 H 0.0578 0.6172 0.1378 0.074 Uiso 1 1 d . . .
H6 H -0.0542 0.5564 0.2664 0.074 Uiso 1 1 d . . .
H7 H 0.1904 0.5182 0.3451 0.051 Uiso 1 1 d . . .
H8 H 0.0169 0.6998 0.5168 0.069 Uiso 1 1 d . . .
H9 H 0.1147 0.5834 0.4816 0.069 Uiso 1 1 d . . .
H10 H 0.2116 0.6594 0.5332 0.069 Uiso 1 1 d . . .
H11 H 0.3646 0.8717 0.3194 0.077 Uiso 1 1 d . . .
H12 H 0.1710 0.9116 0.3008 0.077 Uiso 1 1 d . . .
H13 H 0.1995 0.8717 0.4319 0.077 Uiso 1 1 d . . .
H14 H 0.3240 0.7181 0.0684 0.065 Uiso 1 1 d . . .
H15 H 0.2704 0.8346 0.1147 0.065 Uiso 1 1 d . . .
H16 H 0.5468 0.8143 0.1654 0.068 Uiso 1 1 d . . .
H17 H 0.6006 0.7011 0.1133 0.068 Uiso 1 1 d . . .
H18 H 0.8644 0.8273 0.0255 0.128 Uiso 1 1 d . . .
H19 H 0.8867 0.8365 -0.1126 0.128 Uiso 1 1 d . . .
H20 H 0.8392 0.9502 -0.0611 0.128 Uiso 1 1 d . . .
H21 H 0.3970 0.4167 0.5088 0.054 Uiso 1 1 d . . .
H22 H 0.2712 0.2679 0.6782 0.062 Uiso 1 1 d . . .
H23 H 0.3182 0.0428 0.4577 0.072 Uiso 1 1 d . . .
H24 H 0.4501 0.1870 0.2876 0.063 Uiso 1 1 d . . .
H25 H 0.0937 0.0686 0.7385 0.095 Uiso 1 1 d . . .
H26 H 0.2063 -0.0273 0.6718 0.095 Uiso 1 1 d . . .
H27 H 0.2900 0.0268 0.7509 0.095 Uiso 1 1 d . . .

loop_
_atom_site_aniso_label
_atom_site_aniso_U_11
_atom_site_aniso_U_22
_atom_site_aniso_U_33
_atom_site_aniso_U_23
_atom_site_aniso_U_13
_atom_site_aniso_U_12
S1 0.0358(3) 0.0472(3) 0.0444(3) -0.0080(2) -0.0085(2) -0.0056(2)
O1 0.0552(10) 0.0534(9) 0.0663(10) -0.0070(8) -0.0265(8) -0.0187(7)
O2 0.0448(9) 0.0751(12) 0.0545(10) -0.0154(8) 0.0029(7) 0.0068(8)
O3 0.1248(19) 0.0767(13) 0.0473(10) 0.0077(10) -0.0163(12) -0.0294(12)
N1 0.0385(9) 0.0465(9) 0.0343(8) -0.0072(7) -0.0080(7) -0.0062(7)
C1 0.0566(14) 0.0632(14) 0.0424(11) -0.0147(10) -0.0134(10) -0.0105(11)
C2 0.0562(15) 0.0772(18) 0.0785(18) -0.0265(14) -0.0175(13) -0.0168(13)
C3 0.0400(12) 0.0627(15) 0.0860(18) -0.0182(13) -0.0189(12) -0.0066(10)
C4 0.0385(10) 0.0433(11) 0.0383(10) -0.0061(8) -0.0048(8) -0.0050(8)
C5 0.0406(11) 0.0441(11) 0.0437(11) -0.0036(9) -0.0106(9) -0.0056(8)
C6 0.0404(11) 0.0458(12) 0.0519(12) -0.0114(9) -0.0124(9) -0.0021(9)
C7 0.0483(13) 0.0663(15) 0.0483(13) -0.0175(11) -0.0083(10) -0.0033(11)
C8 0.0638(15) 0.0526(14) 0.0752(17) -0.0227(12) -0.0203(13) -0.0007(11)
C9 0.0627(14) 0.0480(12) 0.0432(12) 0.0018(10) -0.0148(11) -0.0101(10)
C10 0.0657(15) 0.0504(13) 0.0453(12) -0.0001(10) -0.0087(11) -0.0171(11)
C11 0.0823(18) 0.0439(12) 0.0486(13) -0.0060(10) -0.0010(12) -0.0172(12)
C12 0.086(2) 0.088(2) 0.100(3) 0.0107(19) 0.0119(19) -0.0285(19)
C13 0.0404(10) 0.0412(10) 0.0418(10) -0.0084(8) -0.0145(8) -0.0020(8)
C14 0.0484(12) 0.0445(11) 0.0451(11) -0.0129(9) -0.0158(9) -0.0010(9)
C15 0.0523(13) 0.0563(13) 0.0420(11) -0.0074(10) -0.0140(10) 0.0045(10)
C16 0.0450(12) 0.0502(13) 0.0556(13) 0.0033(10) -0.0161(10) -0.0029(10)
C17 0.0713(16) 0.0377(12) 0.0777(17) -0.0113(11) -0.0283(14) -0.0086(11)
C18 0.0675(15) 0.0427(12) 0.0499(12) -0.0158(10) -0.0199(11) 0.0003(10)
C19 0.0740(19) 0.0703(18) 0.0773(19) 0.0149(15) -0.0156(15) -0.0121(15)

loop_
_atom_type_symbol
_atom_type_description
_atom_type_scat_dispersion_real
_atom_type_scat_dispersion_imag
_atom_type_scat_source
C C 0.0033 0.0016 'International Tables Vol C Tables 4.2.6.8 and 6.1.1.4'
H H 0.0000 0.0000 'International Tables Vol C Tables 4.2.6.8 and 6.1.1.4'
O O 0.0106 0.0060 'International Tables Vol C Tables 4.2.6.8 and 6.1.1.4'
N N 0.0061 0.0033 'International Tables Vol C Tables 4.2.6.8 and 6.1.1.4'
S S 0.1246 0.1234 'International Tables Vol C Tables 4.2.6.8 and 6.1.1.4'

loop_
_geom_angle_atom_site_label_1
_geom_angle_atom_site_label_2
_geom_angle_atom_site_label_3
_geom_angle
_geom_angle_site_symmetry_1
_geom_angle_site_symmetry_3
_geom_angle_publ_flag
O2 S1 O1 119.79(11) . . ?
O2 S1 N1 106.55(10) . . ?
O1 S1 N1 106.87(10) . . ?
O2 S1 C13 107.95(11) . . ?
O1 S1 C13 107.04(10) . . ?
N1 S1 C13 108.20(9) . . ?
C1 N1 C4 110.23(16) . . ?
C1 N1 S1 117.57(15) . . ?
C4 N1 S1 117.80(13) . . ?
N1 C1 C2 105.12(19) . . ?
N1 C1 H1 110.5(2) . . ?
C2 C1 H1 110.6(2) . . ?
N1 C1 H2 110.05(19) . . ?
C2 C1 H2 112.0(2) . . ?
H1 C1 H2 108.6(2) . . ?
C1 C2 C3 103.6(2) . . ?
C1 C2 H3 111.8(3) . . ?
C3 C2 H3 113.5(3) . . ?
C1 C2 H4 110.2(3) . . ?
C3 C2 H4 111.0(3) . . ?
H3 C2 H4 106.7(2) . . ?
C2 C3 C4 104.78(19) . . ?
C2 C3 H5 110.8(3) . . ?
C4 C3 H5 110.2(2) . . ?
C2 C3 H6 112.9(2) . . ?
C4 C3 H6 110.9(2) . . ?
H5 C3 H6 107.3(2) . . ?
N1 C4 C5 113.91(16) . . ?
N1 C4 C3 102.06(17) . . ?
C5 C4 C3 114.33(17) . . ?
N1 C4 H7 108.49(17) . . ?
C5 C4 H7 109.22(18) . . ?
C3 C4 H7 108.48(19) . . ?
C6 C5 C4 121.58(19) . . ?
C6 C5 C9 123.3(2) . . ?
C4 C5 C9 115.04(18) . . ?
C5 C6 C8 123.2(2) . . ?
C5 C6 C7 124.6(2) . . ?
C8 C6 C7 112.2(2) . . ?
C6 C7 H8 110.2(2) . . ?
C6 C7 H9 109.9(2) . . ?
H8 C7 H9 108.3(2) . . ?
C6 C7 H10 110.5(2) . . ?
H8 C7 H10 109.3(2) . . ?
H9 C7 H10 108.5(2) . . ?
C6 C8 H11 110.3(2) . . ?
C6 C8 H12 109.8(2) . . ?
H11 C8 H12 109.4(3) . . ?
C6 C8 H13 109.8(2) . . ?
H11 C8 H13 108.9(3) . . ?
H12 C8 H13 108.6(3) . . ?
C10 C9 C5 112.79(18) . . ?
C10 C9 H14 108.7(2) . . ?
C5 C9 H14 108.8(2) . . ?
C10 C9 H15 108.5(2) . . ?
C5 C9 H15 108.8(2) . . ?
H14 C9 H15 109.3(2) . . ?
C11 C10 C9 115.4(2) . . ?
C11 C10 H16 108.5(2) . . ?
C9 C10 H16 107.9(2) . . ?
C11 C10 H17 108.0(2) . . ?
C9 C10 H17 107.7(2) . . ?
H16 C10 H17 109.3(2) . . ?
O3 C11 C12 121.7(3) . . ?
O3 C11 C10 122.4(3) . . ?
C12 C11 C10 115.9(3) . . ?
C11 C12 H18 110.6(3) . . ?
C11 C12 H19 109.7(4) . . ?
H18 C12 H19 109.5(4) . . ?
C11 C12 H20 109.7(3) . . ?
H18 C12 H20 109.1(4) . . ?
H19 C12 H20 108.1(3) . . ?
C14 C13 C18 120.2(2) . . ?
C14 C13 S1 119.42(16) . . ?
C18 C13 S1 120.34(17) . . ?
C13 C14 C15 119.3(2) . . ?
C13 C14 H21 120.3(2) . . ?
C15 C14 H21 120.4(2) . . ?
C16 C15 C14 121.5(2) . . ?
C16 C15 H22 119.2(2) . . ?
C14 C15 H22 119.3(2) . . ?
C15 C16 C17 118.2(2) . . ?
C15 C16 C19 120.5(2) . . ?
C17 C16 C19 121.4(2) . . ?
C16 C17 C18 122.1(2) . . ?
C16 C17 H23 119.5(3) . . ?
C18 C17 H23 118.5(3) . . ?
C17 C18 C13 118.7(2) . . ?
C17 C18 H24 120.7(2) . . ?
C13 C18 H24 120.6(2) . . ?
C16 C19 H25 110.3(2) . . ?
C16 C19 H26 109.8(3) . . ?
H25 C19 H26 108.4(3) . . ?
C16 C19 H27 110.3(3) . . ?
H25 C19 H27 109.2(3) . . ?
H26 C19 H27 108.8(3) . . ?

loop_
_geom_bond_atom_site_label_1
_geom_bond_atom_site_label_2
_geom_bond_distance
_geom_bond_site_symmetry_2
_geom_bond_publ_flag
S1 O2 1.4293(17) . ?
S1 O1 1.4344(16) . ?
S1 N1 1.6313(17) . ?
S1 C13 1.769(2) . ?
O3 C11 1.210(3) . ?
N1 C1 1.492(3) . ?
N1 C4 1.511(3) . ?
C1 C2 1.492(4) . ?
C1 H1 0.951(2) . ?
C1 H2 0.960(3) . ?
C2 C3 1.523(4) . ?
C2 H3 0.953(3) . ?
C2 H4 0.980(3) . ?
C3 C4 1.531(3) . ?
C3 H5 0.967(3) . ?
C3 H6 0.959(3) . ?
C4 C5 1.514(3) . ?
C4 H7 0.953(2) . ?
C5 C6 1.340(3) . ?
C5 C9 1.527(3) . ?
C6 C8 1.503(3) . ?
C6 C7 1.507(3) . ?
C7 H8 0.952(2) . ?
C7 H9 0.962(3) . ?
C7 H10 0.950(2) . ?
C8 H11 0.949(3) . ?
C8 H12 0.952(3) . ?
C8 H13 0.958(3) . ?
C9 C10 1.521(3) . ?
C9 H14 0.950(2) . ?
C9 H15 0.952(2) . ?
C10 C11 1.503(3) . ?
C10 H16 0.950(2) . ?
C10 H17 0.952(2) . ?
C11 C12 1.494(5) . ?
C12 H18 0.944(4) . ?
C12 H19 0.955(4) . ?
C12 H20 0.961(4) . ?
C13 C14 1.390(3) . ?
C13 C18 1.395(3) . ?
C14 C15 1.390(3) . ?
C14 H21 0.965(2) . ?
C15 C16 1.380(3) . ?
C15 H22 0.959(2) . ?
C16 C17 1.385(4) . ?
C16 C19 1.513(3) . ?
C17 C18 1.386(3) . ?
C17 H23 0.967(2) . ?
C18 H24 0.956(2) . ?
C19 H25 0.954(3) . ?
C19 H26 0.959(3) . ?
C19 H27 0.949(3) . ?

loop_
_geom_torsion_atom_site_label_1
_geom_torsion_atom_site_label_2
_geom_torsion_atom_site_label_3
_geom_torsion_atom_site_label_4
_geom_torsion
_geom_torsion_site_symmetry_1
_geom_torsion_site_symmetry_2
_geom_torsion_site_symmetry_3
_geom_torsion_site_symmetry_4
_geom_torsion_publ_flag
O2 S1 N1 C1 43.58(17) . . . . ?
O1 S1 N1 C1 172.76(14) . . . . ?
C13 S1 N1 C1 -72.27(16) . . . . ?
O2 S1 N1 C4 179.31(13) . . . . ?
O1 S1 N1 C4 -51.51(16) . . . . ?
C13 S1 N1 C4 63.46(16) . . . . ?
C4 N1 C1 C2 -11.2(2) . . . . ?
S1 N1 C1 C2 127.60(18) . . . . ?
N1 C1 C2 C3 30.3(2) . . . . ?
C1 C2 C3 C4 -38.6(3) . . . . ?
C1 N1 C4 C5 -136.03(17) . . . . ?
S1 N1 C4 C5 85.23(18) . . . . ?
C1 N1 C4 C3 -12.3(2) . . . . ?
S1 N1 C4 C3 -151.03(15) . . . . ?
C2 C3 C4 N1 30.8(2) . . . . ?
C2 C3 C4 C5 154.3(2) . . . . ?
N1 C4 C5 C6 -135.9(2) . . . . ?
C3 C4 C5 C6 107.3(2) . . . . ?
N1 C4 C5 C9 47.0(2) . . . . ?
C3 C4 C5 C9 -69.8(2) . . . . ?
C4 C5 C6 C8 -177.90(19) . . . . ?
C9 C5 C6 C8 -1.0(3) . . . . ?
C4 C5 C6 C7 3.8(3) . . . . ?
C9 C5 C6 C7 -179.33(19) . . . . ?
C6 C5 C9 C10 75.8(3) . . . . ?
C4 C5 C9 C10 -107.1(2) . . . . ?
C5 C9 C10 C11 -177.73(19) . . . . ?
C9 C10 C11 O3 2.6(3) . . . . ?
C9 C10 C11 C12 -178.1(3) . . . . ?
O2 S1 C13 C14 148.26(17) . . . . ?
O1 S1 C13 C14 18.1(2) . . . . ?
N1 S1 C13 C14 -96.80(18) . . . . ?
O2 S1 C13 C18 -31.7(2) . . . . ?
O1 S1 C13 C18 -161.90(18) . . . . ?
N1 S1 C13 C18 83.24(19) . . . . ?
C18 C13 C14 C15 0.7(3) . . . . ?
S1 C13 C14 C15 -179.28(15) . . . . ?
C13 C14 C15 C16 0.1(3) . . . . ?
C14 C15 C16 C17 -1.4(3) . . . . ?
C14 C15 C16 C19 177.5(2) . . . . ?
C15 C16 C17 C18 2.1(4) . . . . ?
C19 C16 C17 C18 -176.8(2) . . . . ?
C16 C17 C18 C13 -1.4(4) . . . . ?
C14 C13 C18 C17 0.0(3) . . . . ?
S1 C13 C18 C17 179.91(17) . . . . ?
